data_7057889
loop_
_publ_author_name
'Xerras, Panagiotis'
'Bacharidou, Anna-Maria'
'Kalogiannis, Stavros'
'Perdih, Franc'
'Kirillova, Marina V.'
'Kirillov, Alexander M.'
'Turel, Iztok'
'Psomas, George'

_publ_section_title
;
 Extending the family of quinolone antibacterials to new copper
 derivatives: self-assembly, structural and topological features,
 catalytic and biological activity
;
_journal_issue 24
_journal_name_full 'New Journal of Chemistry'
_journal_page_first 19644
_journal_paper_doi 10.1039/C8NJ05338C
_journal_volume 42
_journal_year 2018
_chemical_formula_moiety 'C29 H27 Cl Cu F N5 O3, C H4 O, 2(H2 O)'
_chemical_formula_sum 'C30 H35 Cl Cu F N5 O6'
_chemical_formula_weight 679.62
_chemical_name_common
;
chlorido-(pefloxacinato-O,O')-(1,10-phenanthroline-N,N')-copper(II)--
methanol-water(1/1/2)
;
_chemical_name_systematic
;
chlorido-(1-ethyl-6-fluoro-7-(4-methylpiperazin-1-yl)-4-oxo-quinoline-3-
carboxylato-O,O')-(1,10-phenanthroline-N,N')-copper(II)--methanol-water(1/1/2)
;
_space_group_IT_number 14
_space_group_name_Hall '-P 2yn'
_space_group_name_H-M_alt 'P 1 21/n 1'
_symmetry_cell_setting monoclinic
_symmetry_space_group_name_Hall '-P 2yn'
_symmetry_space_group_name_H-M 'P 1 21/n 1'
_atom_sites_solution_hydrogens geom
_atom_sites_solution_primary direct
_atom_sites_solution_secondary difmap
_audit_creation_method SHELXL-97
_audit_update_record
;
2018-05-23 deposited with the CCDC.
2018-11-02 downloaded from the CCDC.
;
_cell_angle_alpha 90.00
_cell_angle_beta 98.870(2)
_cell_angle_gamma 90.00
_cell_formula_units_Z 4
_cell_length_a 10.8217(2)
_cell_length_b 24.4873(7)
_cell_length_c 11.4809(2)
_cell_measurement_reflns_used 7672
_cell_measurement_temperature 150(2)
_cell_measurement_theta_max 30.0400
_cell_measurement_theta_min 2.9210
_cell_volume 3005.99(12)
_computing_cell_refinement 'CrysAlis PRO (Agilent, 2011)'
_computing_data_collection 'CrysAlis PRO (Agilent, 2011)'
_computing_data_reduction 'CrysAlis PRO (Agilent, 2011)'
_computing_structure_refinement 'SHELXL-97 (Sheldrick, 2008)'
_computing_structure_solution 'SHELXS-97 (Sheldrick, 2008)'
_diffrn_ambient_temperature 150(2)
_diffrn_detector_area_resol_mean 10.4933
_diffrn_measured_fraction_theta_full 0.999
_diffrn_measured_fraction_theta_max 0.999
_diffrn_measurement_device_type 'SuperNova, Dual, Cu at zero, Atlas'
_diffrn_measurement_method '\w scans'
_diffrn_radiation_monochromator Mirror
_diffrn_radiation_source 'SuperNova (Mo) X-ray Source'
_diffrn_radiation_type MoK\a
_diffrn_radiation_wavelength 0.71073
_diffrn_reflns_av_R_equivalents 0.0228
_diffrn_reflns_av_sigmaI/netI 0.0309
_diffrn_reflns_limit_h_max 10
_diffrn_reflns_limit_h_min -14
_diffrn_reflns_limit_k_max 31
_diffrn_reflns_limit_k_min -31
_diffrn_reflns_limit_l_max 14
_diffrn_reflns_limit_l_min -12
_diffrn_reflns_number 16879
_diffrn_reflns_theta_full 27.48
_diffrn_reflns_theta_max 27.48
_diffrn_reflns_theta_min 2.93
_exptl_absorpt_coefficient_mu 0.874
_exptl_absorpt_correction_T_max 0.7794
_exptl_absorpt_correction_T_min 0.6944
_exptl_absorpt_correction_type multi-scan
_exptl_absorpt_process_details '(CrysAlis PRO; Agilent, 2011)'
_exptl_crystal_colour blue
_exptl_crystal_density_diffrn 1.502
_exptl_crystal_density_method 'not measured'
_exptl_crystal_description block
_exptl_crystal_F_000 1412
_exptl_crystal_size_max 0.45
_exptl_crystal_size_mid 0.40
_exptl_crystal_size_min 0.30
_refine_diff_density_max 1.061
_refine_diff_density_min -0.821
_refine_diff_density_rms 0.071
_refine_ls_extinction_method none
_refine_ls_goodness_of_fit_ref 1.039
_refine_ls_hydrogen_treatment mixed
_refine_ls_matrix_type full
_refine_ls_number_parameters 407
_refine_ls_number_reflns 6872
_refine_ls_number_restraints 0
_refine_ls_restrained_S_all 1.039
_refine_ls_R_factor_all 0.0619
_refine_ls_R_factor_gt 0.0470
_refine_ls_shift/su_max 0.000
_refine_ls_shift/su_mean 0.000
_refine_ls_structure_factor_coef Fsqd
_refine_ls_weighting_details 'calc w=1/[\s^2^(Fo^2^)+(0.0550P)^2^+3.9438P] where P=(Fo^2^+2Fc^2^)/3'
_refine_ls_weighting_scheme calc
_refine_ls_wR_factor_gt 0.1185
_refine_ls_wR_factor_ref 0.1303
_reflns_number_gt 5514
_reflns_number_total 6872
_reflns_threshold_expression >2\s(I)
_cod_data_source_file c8nj05338c2.cif
_cod_data_source_block 3
_cod_depositor_comments 'Adding full bibliography for 7057888--7057890.cif.'
_cod_original_cell_volume 3005.99(11)
_cod_original_sg_symbol_H-M 'P 21/n'
_cod_database_code 7057889

loop_
_symmetry_equiv_pos_as_xyz
'x, y, z'
'-x+1/2, y+1/2, -z+1/2'
'-x, -y, -z'
'x-1/2, -y-1/2, z-1/2'

loop_
_atom_site_label
_atom_site_type_symbol
_atom_site_fract_x
_atom_site_fract_y
_atom_site_fract_z
_atom_site_U_iso_or_equiv
_atom_site_adp_type
_atom_site_occupancy
_atom_site_symmetry_multiplicity
_atom_site_calc_flag
_atom_site_refinement_flags
Cu1 Cu 0.34147(3) 0.072498(15) 0.40529(3) 0.03103(11) Uani 1 1 d .
Cl1 Cl 0.18221(6) 0.06304(3) 0.22251(5) 0.03267(16) Uani 1 1 d .
F1 F 0.55419(16) -0.17407(7) 0.26325(15) 0.0421(4) Uani 1 1 d .
N1 N 0.25162(19) 0.02159(10) 0.50290(18) 0.0288(5) Uani 1 1 d .
N2 N 0.2587(2) 0.12931(10) 0.49519(19) 0.0320(5) Uani 1 1 d .
N3 N 0.64490(19) 0.02678(10) 0.08118(17) 0.0288(5) Uani 1 1 d .
N4 N 0.6891(2) -0.17144(10) 0.07832(19) 0.0334(5) Uani 1 1 d .
N5 N 0.7583(2) -0.26281(10) -0.0535(2) 0.0358(5) Uani 1 1 d .
O1 O 0.44647(19) 0.12826(9) 0.35699(18) 0.0413(5) Uani 1 1 d .
O2 O 0.5560(2) 0.16761(9) 0.23381(18) 0.0425(5) Uani 1 1 d .
O3 O 0.44581(17) 0.01445(9) 0.35745(16) 0.0344(4) Uani 1 1 d .
C1 C 0.5127(2) 0.12615(13) 0.2734(2) 0.0329(6) Uani 1 1 d .
C2 C 0.5409(2) 0.07140(12) 0.2259(2) 0.0299(6) Uani 1 1 d .
C3 C 0.6067(2) 0.07151(12) 0.1320(2) 0.0289(6) Uani 1 1 d .
H3 H 0.6264 0.1059 0.1012 0.035 Uiso 1 1 calc R
C4 C 0.5094(2) 0.02070(12) 0.2724(2) 0.0295(6) Uani 1 1 d .
C5 C 0.5538(2) -0.02759(12) 0.2203(2) 0.0274(5) Uani 1 1 d .
C6 C 0.6223(2) -0.02477(12) 0.1250(2) 0.0280(5) Uani 1 1 d .
C7 C 0.5298(2) -0.07985(12) 0.2628(2) 0.0323(6) Uani 1 1 d .
H7 H 0.4835 -0.0834 0.3263 0.039 Uiso 1 1 calc R
C8 C 0.5721(2) -0.12497(12) 0.2143(2) 0.0325(6) Uani 1 1 d .
C9 C 0.6414(2) -0.12349(12) 0.1184(2) 0.0308(6) Uani 1 1 d .
C10 C 0.6641(2) -0.07209(12) 0.0753(2) 0.0295(6) Uani 1 1 d .
H10 H 0.7090 -0.0690 0.0107 0.035 Uiso 1 1 calc R
C11 C 0.7172(2) 0.03376(12) -0.0181(2) 0.0289(6) Uani 1 1 d .
H11A H 0.6981 0.0700 -0.0550 0.035 Uiso 1 1 calc R
H11B H 0.6912 0.0055 -0.0786 0.035 Uiso 1 1 calc R
C12 C 0.8564(2) 0.02929(12) 0.0230(2) 0.0322(6) Uani 1 1 d .
H12A H 0.8818 0.0561 0.0854 0.048 Uiso 1 1 calc R
H12B H 0.9012 0.0364 -0.0434 0.048 Uiso 1 1 calc R
H12C H 0.8764 -0.0075 0.0536 0.048 Uiso 1 1 calc R
C13 C 0.6005(3) -0.21572(12) 0.0398(2) 0.0349(6) Uani 1 1 d .
H13A H 0.5515 -0.2065 -0.0377 0.042 Uiso 1 1 calc R
H13B H 0.5416 -0.2200 0.0971 0.042 Uiso 1 1 calc R
C14 C 0.6702(3) -0.26867(13) 0.0303(3) 0.0371(6) Uani 1 1 d .
H14A H 0.7161 -0.2788 0.1087 0.045 Uiso 1 1 calc R
H14B H 0.6099 -0.2982 0.0039 0.045 Uiso 1 1 calc R
C15 C 0.7823(3) -0.16590(13) -0.0015(3) 0.0366(6) Uani 1 1 d .
H15A H 0.8440 -0.1374 0.0285 0.044 Uiso 1 1 calc R
H15B H 0.7406 -0.1548 -0.0808 0.044 Uiso 1 1 calc R
C16 C 0.8482(3) -0.22007(13) -0.0092(3) 0.0409(7) Uani 1 1 d .
H16A H 0.9114 -0.2164 -0.0626 0.049 Uiso 1 1 calc R
H16B H 0.8920 -0.2304 0.0698 0.049 Uiso 1 1 calc R
C17 C 0.8217(3) -0.31422(14) -0.0691(3) 0.0465(8) Uani 1 1 d .
H17A H 0.8656 -0.3268 0.0073 0.070 Uiso 1 1 calc R
H17B H 0.8822 -0.3088 -0.1234 0.070 Uiso 1 1 calc R
H17C H 0.7600 -0.3417 -0.1015 0.070 Uiso 1 1 calc R
C18 C 0.2518(2) -0.03239(13) 0.5055(2) 0.0339(6) Uani 1 1 d .
H18 H 0.3038 -0.0517 0.4601 0.041 Uiso 1 1 calc R
C19 C 0.1780(3) -0.06205(13) 0.5730(2) 0.0364(6) Uani 1 1 d .
H19 H 0.1808 -0.1008 0.5734 0.044 Uiso 1 1 calc R
C20 C 0.1013(3) -0.03500(14) 0.6388(2) 0.0363(7) Uani 1 1 d .
H20 H 0.0499 -0.0549 0.6838 0.044 Uiso 1 1 calc R
C21 C 0.0997(2) 0.02240(13) 0.6388(2) 0.0319(6) Uani 1 1 d .
C22 C 0.1773(2) 0.04894(12) 0.5690(2) 0.0285(6) Uani 1 1 d .
C23 C 0.0256(3) 0.05523(14) 0.7055(2) 0.0369(7) Uani 1 1 d .
H23 H -0.0295 0.0379 0.7507 0.044 Uiso 1 1 calc R
C24 C 0.0327(3) 0.11006(14) 0.7050(2) 0.0375(7) Uani 1 1 d .
H24 H -0.0162 0.1307 0.7512 0.045 Uiso 1 1 calc R
C25 C 0.1133(2) 0.13816(13) 0.6356(2) 0.0343(6) Uani 1 1 d .
C26 C 0.1825(2) 0.10682(12) 0.5662(2) 0.0295(6) Uani 1 1 d .
C27 C 0.1274(3) 0.19520(14) 0.6317(2) 0.0393(7) Uani 1 1 d .
H27 H 0.0847 0.2181 0.6791 0.047 Uiso 1 1 calc R
C28 C 0.2034(3) 0.21756(14) 0.5588(3) 0.0408(7) Uani 1 1 d .
H28 H 0.2122 0.2561 0.5540 0.049 Uiso 1 1 calc R
C29 C 0.2678(3) 0.18308(13) 0.4917(2) 0.0373(6) Uani 1 1 d .
H29 H 0.3201 0.1989 0.4416 0.045 Uiso 1 1 calc R
O4 O 0.6078(3) -0.25562(11) -0.2771(2) 0.0490(6) Uani 1 1 d .
H4A H 0.658(4) -0.2509(18) -0.213(4) 0.073 Uiso 1 1 d .
H4B H 0.562(4) -0.2269(19) -0.275(4) 0.073 Uiso 1 1 d .
O5 O 0.6887(3) -0.33607(13) -0.4313(3) 0.0915(11) Uani 1 1 d .
H5A H 0.6482 -0.3103 -0.3965 0.137 Uiso 1 1 d R
H5B H 0.6547 -0.3442 -0.5096 0.137 Uiso 1 1 d R
O6 O -0.0264(3) 0.14621(11) 0.1589(3) 0.0639(7) Uani 1 1 d .
H6 H 0.0286 0.1217 0.1683 0.096 Uiso 1 1 calc R
C30 C -0.0112(7) 0.1806(2) 0.2575(5) 0.117(2) Uani 1 1 d .
H30A H 0.0617 0.2042 0.2559 0.176 Uiso 1 1 calc R
H30B H 0.0014 0.1585 0.3295 0.176 Uiso 1 1 calc R
H30C H -0.0862 0.2033 0.2561 0.176 Uiso 1 1 calc R

loop_
_atom_site_aniso_label
_atom_site_aniso_U_11
_atom_site_aniso_U_22
_atom_site_aniso_U_33
_atom_site_aniso_U_23
_atom_site_aniso_U_13
_atom_site_aniso_U_12
Cu1 0.02356(18) 0.0464(2) 0.02498(17) -0.00629(14) 0.00975(12) -0.00392(14)
Cl1 0.0307(3) 0.0445(4) 0.0231(3) -0.0018(3) 0.0053(2) -0.0039(3)
F1 0.0440(10) 0.0482(10) 0.0384(9) 0.0093(8) 0.0200(7) 0.0055(8)
N1 0.0206(10) 0.0455(14) 0.0204(10) -0.0022(9) 0.0032(8) 0.0010(9)
N2 0.0244(11) 0.0465(14) 0.0263(11) -0.0056(10) 0.0077(8) -0.0032(10)
N3 0.0202(10) 0.0463(14) 0.0204(10) 0.0007(9) 0.0042(8) 0.0007(9)
N4 0.0260(11) 0.0462(14) 0.0299(11) -0.0006(10) 0.0108(9) -0.0013(10)
N5 0.0346(13) 0.0409(14) 0.0339(12) 0.0051(10) 0.0117(10) 0.0053(10)
O1 0.0344(11) 0.0525(13) 0.0415(11) -0.0164(10) 0.0201(9) -0.0130(10)
O2 0.0422(12) 0.0490(13) 0.0401(11) 0.0001(10) 0.0181(9) -0.0007(10)
O3 0.0261(9) 0.0526(13) 0.0265(9) 0.0015(9) 0.0103(7) 0.0026(9)
C1 0.0204(12) 0.0503(17) 0.0278(13) -0.0061(12) 0.0037(10) -0.0020(12)
C2 0.0183(12) 0.0479(16) 0.0232(12) -0.0019(11) 0.0022(9) 0.0001(11)
C3 0.0200(12) 0.0433(16) 0.0227(12) -0.0014(11) 0.0015(9) 0.0013(11)
C4 0.0163(11) 0.0497(17) 0.0218(11) -0.0025(11) 0.0004(9) 0.0015(11)
C5 0.0154(11) 0.0462(16) 0.0201(11) 0.0016(11) 0.0013(9) 0.0012(10)
C6 0.0167(11) 0.0457(16) 0.0208(11) -0.0012(11) 0.0001(9) 0.0005(11)
C7 0.0209(12) 0.0529(18) 0.0240(12) 0.0028(12) 0.0059(10) 0.0020(11)
C8 0.0246(13) 0.0465(17) 0.0271(13) 0.0069(12) 0.0062(10) 0.0000(12)
C9 0.0213(12) 0.0455(16) 0.0256(12) -0.0019(11) 0.0043(10) 0.0015(11)
C10 0.0200(12) 0.0459(16) 0.0230(12) -0.0013(11) 0.0044(9) -0.0034(11)
C11 0.0241(12) 0.0435(15) 0.0200(11) 0.0016(11) 0.0063(9) 0.0026(11)
C12 0.0228(13) 0.0435(16) 0.0309(13) -0.0013(12) 0.0058(10) -0.0023(11)
C13 0.0284(14) 0.0446(17) 0.0327(14) 0.0018(12) 0.0083(11) -0.0043(12)
C14 0.0338(15) 0.0451(17) 0.0337(14) 0.0066(13) 0.0093(11) -0.0003(13)
C15 0.0321(15) 0.0435(17) 0.0377(15) -0.0014(13) 0.0166(12) -0.0031(12)
C16 0.0311(15) 0.0522(19) 0.0420(16) 0.0025(14) 0.0135(12) 0.0036(13)
C17 0.0476(19) 0.0436(18) 0.0501(18) 0.0067(15) 0.0138(15) 0.0130(15)
C18 0.0258(13) 0.0506(18) 0.0257(12) -0.0009(12) 0.0054(10) 0.0030(12)
C19 0.0342(15) 0.0465(18) 0.0284(13) 0.0025(12) 0.0040(11) 0.0003(12)
C20 0.0283(14) 0.059(2) 0.0213(12) 0.0063(12) 0.0030(10) -0.0027(13)
C21 0.0222(12) 0.0554(18) 0.0180(11) 0.0030(11) 0.0026(9) 0.0020(12)
C22 0.0192(12) 0.0505(17) 0.0154(10) 0.0001(11) 0.0008(8) 0.0023(11)
C23 0.0264(14) 0.064(2) 0.0212(12) 0.0025(13) 0.0073(10) 0.0021(13)
C24 0.0266(13) 0.064(2) 0.0227(12) -0.0038(13) 0.0071(10) 0.0062(13)
C25 0.0250(13) 0.0560(19) 0.0218(12) -0.0042(12) 0.0030(10) 0.0032(12)
C26 0.0220(12) 0.0459(16) 0.0200(11) -0.0031(11) 0.0010(9) -0.0004(11)
C27 0.0315(14) 0.0551(19) 0.0313(14) -0.0102(13) 0.0050(11) 0.0058(13)
C28 0.0389(16) 0.0450(18) 0.0385(15) -0.0086(13) 0.0062(12) -0.0021(14)
C29 0.0335(15) 0.0475(18) 0.0324(14) -0.0046(13) 0.0099(11) -0.0071(13)
O4 0.0545(15) 0.0546(15) 0.0367(12) 0.0055(11) 0.0034(10) -0.0024(12)
O5 0.110(3) 0.065(2) 0.095(2) -0.0208(18) -0.001(2) 0.0082(19)
O6 0.0624(17) 0.0543(16) 0.0759(18) -0.0067(14) 0.0135(14) 0.0019(13)
C30 0.217(7) 0.068(3) 0.091(4) -0.017(3) 0.098(4) 0.029(4)

loop_
_atom_type_symbol
_atom_type_description
_atom_type_scat_dispersion_real
_atom_type_scat_dispersion_imag
_atom_type_scat_source
C C 0.0033 0.0016 'International Tables Vol C Tables 4.2.6.8 and 6.1.1.4'
H H 0.0000 0.0000 'International Tables Vol C Tables 4.2.6.8 and 6.1.1.4'
N N 0.0061 0.0033 'International Tables Vol C Tables 4.2.6.8 and 6.1.1.4'
O O 0.0106 0.0060 'International Tables Vol C Tables 4.2.6.8 and 6.1.1.4'
F F 0.0171 0.0103 'International Tables Vol C Tables 4.2.6.8 and 6.1.1.4'
Cl Cl 0.1484 0.1585 'International Tables Vol C Tables 4.2.6.8 and 6.1.1.4'
Cu Cu 0.3201 1.2651 'International Tables Vol C Tables 4.2.6.8 and 6.1.1.4'

loop_
_geom_angle_atom_site_label_1
_geom_angle_atom_site_label_2
_geom_angle_atom_site_label_3
_geom_angle
O1 Cu1 O3 92.47(9)
O1 Cu1 N2 89.22(9)
O3 Cu1 N2 165.57(9)
O1 Cu1 N1 163.44(9)
O3 Cu1 N1 93.18(9)
N2 Cu1 N1 81.53(9)
O1 Cu1 Cl1 100.68(7)
O3 Cu1 Cl1 92.87(6)
N2 Cu1 Cl1 100.90(7)
N1 Cu1 Cl1 94.56(6)
C18 N1 C22 118.5(2)
C18 N1 Cu1 129.02(18)
C22 N1 Cu1 112.39(19)
C29 N2 C26 118.4(2)
C29 N2 Cu1 129.00(19)
C26 N2 Cu1 112.59(19)
C3 N3 C6 120.1(2)
C3 N3 C11 118.3(2)
C6 N3 C11 121.5(2)
C9 N4 C13 117.7(2)
C9 N4 C15 117.0(2)
C13 N4 C15 111.0(2)
C17 N5 C14 111.3(2)
C17 N5 C16 111.1(2)
C14 N5 C16 107.9(2)
C1 O1 Cu1 127.81(19)
C4 O3 Cu1 121.88(19)
O2 C1 O1 122.0(3)
O2 C1 C2 119.5(2)
O1 C1 C2 118.5(3)
C3 C2 C4 118.7(3)
C3 C2 C1 116.2(3)
C4 C2 C1 125.1(2)
N3 C3 C2 124.8(3)
N3 C3 H3 117.6
C2 C3 H3 117.6
O3 C4 C2 125.4(3)
O3 C4 C5 118.0(3)
C2 C4 C5 116.6(2)
C7 C5 C6 117.3(2)
C7 C5 C4 120.7(2)
C6 C5 C4 122.0(3)
N3 C6 C10 121.2(2)
N3 C6 C5 117.7(2)
C10 C6 C5 121.1(3)
C8 C7 C5 120.6(2)
C8 C7 H7 119.7
C5 C7 H7 119.7
C7 C8 F1 118.5(2)
C7 C8 C9 123.4(3)
F1 C8 C9 118.0(3)
C10 C9 N4 123.5(2)
C10 C9 C8 116.2(3)
N4 C9 C8 120.1(3)
C9 C10 C6 121.3(2)
C9 C10 H10 119.3
C6 C10 H10 119.3
N3 C11 C12 111.6(2)
N3 C11 H11A 109.3
C12 C11 H11A 109.3
N3 C11 H11B 109.3
C12 C11 H11B 109.3
H11A C11 H11B 108.0
C11 C12 H12A 109.5
C11 C12 H12B 109.5
H12A C12 H12B 109.5
C11 C12 H12C 109.5
H12A C12 H12C 109.5
H12B C12 H12C 109.5
N4 C13 C14 110.2(2)
N4 C13 H13A 109.6
C14 C13 H13A 109.6
N4 C13 H13B 109.6
C14 C13 H13B 109.6
H13A C13 H13B 108.1
N5 C14 C13 110.3(2)
N5 C14 H14A 109.6
C13 C14 H14A 109.6
N5 C14 H14B 109.6
C13 C14 H14B 109.6
H14A C14 H14B 108.1
N4 C15 C16 109.3(2)
N4 C15 H15A 109.8
C16 C15 H15A 109.8
N4 C15 H15B 109.8
C16 C15 H15B 109.8
H15A C15 H15B 108.3
N5 C16 C15 110.7(2)
N5 C16 H16A 109.5
C15 C16 H16A 109.5
N5 C16 H16B 109.5
C15 C16 H16B 109.5
H16A C16 H16B 108.1
N5 C17 H17A 109.5
N5 C17 H17B 109.5
H17A C17 H17B 109.5
N5 C17 H17C 109.5
H17A C17 H17C 109.5
H17B C17 H17C 109.5
N1 C18 C19 122.2(3)
N1 C18 H18 118.9
C19 C18 H18 118.9
C20 C19 C18 119.9(3)
C20 C19 H19 120.0
C18 C19 H19 120.0
C19 C20 C21 119.3(3)
C19 C20 H20 120.3
C21 C20 H20 120.3
C22 C21 C20 117.0(2)
C22 C21 C23 118.5(3)
C20 C21 C23 124.5(3)
N1 C22 C21 123.1(3)
N1 C22 C26 116.7(2)
C21 C22 C26 120.3(2)
C24 C23 C21 121.3(3)
C24 C23 H23 119.4
C21 C23 H23 119.4
C23 C24 C25 121.2(3)
C23 C24 H24 119.4
C25 C24 H24 119.4
C26 C25 C27 117.1(3)
C26 C25 C24 118.3(3)
C27 C25 C24 124.6(3)
N2 C26 C25 123.0(3)
N2 C26 C22 116.6(2)
C25 C26 C22 120.5(2)
C28 C27 C25 119.5(3)
C28 C27 H27 120.2
C25 C27 H27 120.2
C27 C28 C29 119.4(3)
C27 C28 H28 120.3
C29 C28 H28 120.3
N2 C29 C28 122.6(3)
N2 C29 H29 118.7
C28 C29 H29 118.7
H4A O4 H4B 99(4)
H5A O5 H5B 115.4
C30 O6 H6 109.5
O6 C30 H30A 109.5
O6 C30 H30B 109.5
H30A C30 H30B 109.5
O6 C30 H30C 109.5
H30A C30 H30C 109.5
H30B C30 H30C 109.5

loop_
_geom_bond_atom_site_label_1
_geom_bond_atom_site_label_2
_geom_bond_distance
Cu1 O1 1.912(2)
Cu1 O3 1.946(2)
Cu1 N2 2.022(2)
Cu1 N1 2.023(2)
Cu1 Cl1 2.5124(7)
F1 C8 1.354(3)
N1 C18 1.322(4)
N1 C22 1.364(3)
N2 C29 1.321(4)
N2 C26 1.363(3)
N3 C3 1.336(4)
N3 C6 1.394(4)
N3 C11 1.489(3)
N4 C9 1.389(4)
N4 C13 1.469(4)
N4 C15 1.470(3)
N5 C17 1.458(4)
N5 C14 1.463(3)
N5 C16 1.465(4)
O1 C1 1.285(3)
O2 C1 1.234(4)
O3 C4 1.287(3)
C1 C2 1.496(4)
C2 C3 1.381(4)
C2 C4 1.414(4)
C3 H3 0.9500
C4 C5 1.441(4)
C5 C7 1.408(4)
C5 C6 1.416(3)
C6 C10 1.397(4)
C7 C8 1.349(4)
C7 H7 0.9500
C8 C9 1.424(3)
C9 C10 1.389(4)
C10 H10 0.9500
C11 C12 1.511(3)
C11 H11A 0.9900
C11 H11B 0.9900
C12 H12A 0.9800
C12 H12B 0.9800
C12 H12C 0.9800
C13 C14 1.512(4)
C13 H13A 0.9900
C13 H13B 0.9900
C14 H14A 0.9900
C14 H14B 0.9900
C15 C16 1.515(4)
C15 H15A 0.9900
C15 H15B 0.9900
C16 H16A 0.9900
C16 H16B 0.9900
C17 H17A 0.9800
C17 H17B 0.9800
C17 H17C 0.9800
C18 C19 1.399(4)
C18 H18 0.9500
C19 C20 1.375(4)
C19 H19 0.9500
C20 C21 1.406(4)
C20 H20 0.9500
C21 C22 1.405(4)
C21 C23 1.437(4)
C22 C26 1.419(4)
C23 C24 1.345(5)
C23 H23 0.9500
C24 C25 1.444(4)
C24 H24 0.9500
C25 C26 1.402(4)
C25 C27 1.407(5)
C27 C28 1.375(4)
C27 H27 0.9500
C28 C29 1.399(4)
C28 H28 0.9500
C29 H29 0.9500
O4 H4A 0.85(5)
O4 H4B 0.86(5)
O5 H5A 0.8975
O5 H5B 0.9381
O6 C30 1.401(5)
O6 H6 0.8400
C30 H30A 0.9800
C30 H30B 0.9800
C30 H30C 0.9800

loop_
_geom_hbond_atom_site_label_D
_geom_hbond_atom_site_label_H
_geom_hbond_atom_site_label_A
_geom_hbond_distance_DH
_geom_hbond_distance_HA
_geom_hbond_distance_DA
_geom_hbond_angle_DHA
_geom_hbond_site_symmetry_A
O4 H4A N5 0.85(5) 2.00(5) 2.825(3) 162(4) .
O4 H4B O2 0.86(5) 2.04(5) 2.882(3) 166(4) 3_655
O4 H4B O1 0.86(5) 2.59(5) 3.278(4) 138(4) 3_655
O5 H5A O4 0.90 2.01 2.874(4) 160.8 .
O5 H5B O6 0.94 2.05 2.947(4) 160.3 2_544
O6 H6 Cl1 0.84 2.21 3.044(3) 170.6 .

loop_
_geom_torsion_atom_site_label_1
_geom_torsion_atom_site_label_2
_geom_torsion_atom_site_label_3
_geom_torsion_atom_site_label_4
_geom_torsion
O1 Cu1 N1 C18 -122.2(3)
O3 Cu1 N1 C18 -12.4(2)
N2 Cu1 N1 C18 -178.9(2)
Cl1 Cu1 N1 C18 80.7(2)
O1 Cu1 N1 C22 61.3(4)
O3 Cu1 N1 C22 171.13(17)
N2 Cu1 N1 C22 4.63(16)
Cl1 Cu1 N1 C22 -95.74(16)
O1 Cu1 N2 C29 11.3(2)
O3 Cu1 N2 C29 108.3(4)
N1 Cu1 N2 C29 177.6(3)
Cl1 Cu1 N2 C29 -89.4(2)
O1 Cu1 N2 C26 -169.97(18)
O3 Cu1 N2 C26 -73.0(4)
N1 Cu1 N2 C26 -3.75(17)
Cl1 Cu1 N2 C26 89.30(17)
O3 Cu1 O1 C1 30.3(3)
N2 Cu1 O1 C1 -164.0(3)
N1 Cu1 O1 C1 140.2(3)
Cl1 Cu1 O1 C1 -63.1(2)
O1 Cu1 O3 C4 -29.5(2)
N2 Cu1 O3 C4 -126.0(3)
N1 Cu1 O3 C4 166.1(2)
Cl1 Cu1 O3 C4 71.37(19)
Cu1 O1 C1 O2 164.6(2)
Cu1 O1 C1 C2 -17.4(4)
O2 C1 C2 C3 -5.2(4)
O1 C1 C2 C3 176.7(2)
O2 C1 C2 C4 172.4(3)
O1 C1 C2 C4 -5.8(4)
C6 N3 C3 C2 -2.1(4)
C11 N3 C3 C2 -178.9(2)
C4 C2 C3 N3 -0.7(4)
C1 C2 C3 N3 177.0(2)
Cu1 O3 C4 C2 18.5(3)
Cu1 O3 C4 C5 -162.19(17)
C3 C2 C4 O3 -178.2(2)
C1 C2 C4 O3 4.4(4)
C3 C2 C4 C5 2.5(3)
C1 C2 C4 C5 -175.0(2)
O3 C4 C5 C7 -1.0(3)
C2 C4 C5 C7 178.3(2)
O3 C4 C5 C6 178.8(2)
C2 C4 C5 C6 -1.8(3)
C3 N3 C6 C10 -178.4(2)
C11 N3 C6 C10 -1.6(3)
C3 N3 C6 C5 2.7(3)
C11 N3 C6 C5 179.4(2)
C7 C5 C6 N3 179.1(2)
C4 C5 C6 N3 -0.8(3)
C7 C5 C6 C10 0.1(3)
C4 C5 C6 C10 -179.7(2)
C6 C5 C7 C8 0.5(4)
C4 C5 C7 C8 -179.6(2)
C5 C7 C8 F1 175.5(2)
C5 C7 C8 C9 -0.5(4)
C13 N4 C9 C10 -127.4(3)
C15 N4 C9 C10 8.9(4)
C13 N4 C9 C8 57.1(3)
C15 N4 C9 C8 -166.6(2)
C7 C8 C9 C10 -0.2(4)
F1 C8 C9 C10 -176.3(2)
C7 C8 C9 N4 175.6(3)
F1 C8 C9 N4 -0.4(4)
N4 C9 C10 C6 -174.8(2)
C8 C9 C10 C6 0.9(4)
N3 C6 C10 C9 -179.8(2)
C5 C6 C10 C9 -0.8(4)
C3 N3 C11 C12 97.6(3)
C6 N3 C11 C12 -79.2(3)
C9 N4 C13 C14 -165.0(2)
C15 N4 C13 C14 56.2(3)
C17 N5 C14 C13 -176.9(2)
C16 N5 C14 C13 61.1(3)
N4 C13 C14 N5 -58.9(3)
C9 N4 C15 C16 164.8(2)
C13 N4 C15 C16 -56.1(3)
C17 N5 C16 C15 176.0(2)
C14 N5 C16 C15 -61.8(3)
N4 C15 C16 N5 59.5(3)
C22 N1 C18 C19 0.4(4)
Cu1 N1 C18 C19 -175.90(19)
N1 C18 C19 C20 0.5(4)
C18 C19 C20 C21 -1.0(4)
C19 C20 C21 C22 0.7(4)
C19 C20 C21 C23 -178.8(3)
C18 N1 C22 C21 -0.7(4)
Cu1 N1 C22 C21 176.15(19)
C18 N1 C22 C26 178.3(2)
Cu1 N1 C22 C26 -4.8(3)
C20 C21 C22 N1 0.2(4)
C23 C21 C22 N1 179.7(2)
C20 C21 C22 C26 -178.8(2)
C23 C21 C22 C26 0.7(4)
C22 C21 C23 C24 -2.3(4)
C20 C21 C23 C24 177.2(3)
C21 C23 C24 C25 1.3(4)
C23 C24 C25 C26 1.4(4)
C23 C24 C25 C27 -179.0(3)
C29 N2 C26 C25 0.0(4)
Cu1 N2 C26 C25 -178.9(2)
C29 N2 C26 C22 -178.9(2)
Cu1 N2 C26 C22 2.3(3)
C27 C25 C26 N2 -1.4(4)
C24 C25 C26 N2 178.3(2)
C27 C25 C26 C22 177.4(2)
C24 C25 C26 C22 -2.9(4)
N1 C22 C26 N2 1.7(3)
C21 C22 C26 N2 -179.2(2)
N1 C22 C26 C25 -177.2(2)
C21 C22 C26 C25 1.9(4)
C26 C25 C27 C28 2.1(4)
C24 C25 C27 C28 -177.5(3)
C25 C27 C28 C29 -1.5(4)
C26 N2 C29 C28 0.7(4)
Cu1 N2 C29 C28 179.4(2)
C27 C28 C29 N2 0.0(5)
